data_7127757
loop_
_publ_author_name
'He, Lei'
'Meng, Zhenyu'
'Guo, Qianqian'
'Wu, Xiangyang'
'Teulade-Fichou, Marie-Paule'
'Yeow, Edwin Kok Lee'
'Shao, Fangwei'

_publ_section_title
;
 Fluorogenic Pt complexes distinguish the quantity and folding behavior of
 RNA G-quadruplexes between live cancerous and healthy cells.
;
_journal_issue 92
_journal_name_full 'Chemical communications (Cambridge, England)'
_journal_page_first 14459
_journal_page_last 14462
_journal_paper_doi 10.1039/d0cc05622g
_journal_volume 56
_journal_year 2020
_chemical_formula_sum 'C25.5 H17 F6 N5 O0.5 P Pt'
_chemical_formula_weight 741.50
_space_group_crystal_system monoclinic
_space_group_IT_number 14
_space_group_name_Hall '-P 2ybc'
_space_group_name_H-M_alt 'P 1 21/c 1'
_atom_sites_solution_hydrogens geom
_audit_update_record
;
2019-10-14 deposited with the CCDC.	2020-10-27 downloaded from the CCDC.
;
_cell_angle_alpha 90
_cell_angle_beta 98.991(2)
_cell_angle_gamma 90
_cell_formula_units_Z 8
_cell_length_a 6.8545(3)
_cell_length_b 39.3855(16)
_cell_length_c 17.3529(7)
_cell_measurement_reflns_used 9405
_cell_measurement_temperature 103.(2)
_cell_measurement_theta_max 66.5998
_cell_measurement_theta_min 2.2436
_cell_volume 4627.2(3)
_computing_cell_refinement 'SAINT V8.37A (Bruker AXS Inc., 2015)'
_computing_data_collection 'APEX3 (Bruker AXS Inc., 2016)'
_computing_data_reduction 'SAINT V8.37A (Bruker AXS Inc., 2015)'
_computing_molecular_graphics 'XP (Bruker AXS Inc., 2016)'
_computing_publication_material 'APEX3 (Bruker AXS Inc., 2016)'
_computing_structure_refinement 'SHELXL-2014/7 (Sheldrick, 2014)'
_computing_structure_solution 'XS, VERSION 2013/1'
_diffrn_ambient_temperature 103.(2)
_diffrn_detector_area_resol_mean 8.3333
_diffrn_measured_fraction_theta_full 0.997
_diffrn_measured_fraction_theta_max 0.997
_diffrn_measurement_device_type 'CCD area detector'
_diffrn_measurement_method 'phi and omega scans'
_diffrn_radiation_monochromator 'Multilayer Mirror'
_diffrn_radiation_type CuK\a
_diffrn_radiation_wavelength 1.54178
_diffrn_reflns_av_R_equivalents 0.0589
_diffrn_reflns_av_unetI/netI 0.0392
_diffrn_reflns_limit_h_max 8
_diffrn_reflns_limit_h_min -7
_diffrn_reflns_limit_k_max 46
_diffrn_reflns_limit_k_min -46
_diffrn_reflns_limit_l_max 20
_diffrn_reflns_limit_l_min -20
_diffrn_reflns_number 50559
_diffrn_reflns_theta_full 66.69
_diffrn_reflns_theta_max 66.69
_diffrn_reflns_theta_min 2.24
_diffrn_source 'Incoatec Microfocus Source'
_diffrn_source_type 'Bruker Kappa Duo APEX2'
_exptl_absorpt_coefficient_mu 12.723
_exptl_absorpt_correction_T_max 0.79
_exptl_absorpt_correction_T_min 0.42
_exptl_absorpt_correction_type multi-scan
_exptl_absorpt_process_details
;
SADABS-2016/2 - Bruker AXS area detector scaling and absorption correction
;
_exptl_crystal_colour orange
_exptl_crystal_density_diffrn 2.129
_exptl_crystal_density_method 'not measured'
_exptl_crystal_description needle
_exptl_crystal_F_000 2848
_exptl_crystal_preparation Luminescent
_exptl_crystal_size_max 0.240
_exptl_crystal_size_mid 0.040
_exptl_crystal_size_min 0.020
_refine_diff_density_max 1.000
_refine_diff_density_min -2.066
_refine_ls_extinction_method none
_refine_ls_goodness_of_fit_ref 1.220
_refine_ls_hydrogen_treatment constr
_refine_ls_matrix_type full
_refine_ls_number_parameters 705
_refine_ls_number_reflns 8170
_refine_ls_number_restraints 72
_refine_ls_restrained_S_all 1.215
_refine_ls_R_factor_all 0.0472
_refine_ls_R_factor_gt 0.0438
_refine_ls_shift/su_max 0.001
_refine_ls_shift/su_mean 0.000
_refine_ls_structure_factor_coef Fsqd
_refine_ls_weighting_details 'w=1/[\s^2^(Fo^2^)+(0.0142P)^2^+49.1929P] where P=(Fo^2^+2Fc^2^)/3'
_refine_ls_weighting_scheme calc
_refine_ls_wR_factor_gt 0.0999
_refine_ls_wR_factor_ref 0.1014
_reflns_number_gt 7587
_reflns_number_total 8170
_reflns_threshold_expression 'I > 2\s(I)'
_cod_data_source_file d0cc05622g4.cif
_cod_data_source_block sfw12s
_cod_depositor_comments
;
The following automatic conversions were performed:

data item '_exptl_absorpt_correction_type' value 'Multi-Scan' was
changed to 'multi-scan' in accordance with the
/home/data/users/saulius/crontab/automatic-downloads/current/RSC/lib/dictionaries/cif_core.dic
dictionary named 'cif_core.dic' version 2.4.2 last updated on
2011-04-26.

Automatic conversion script
Id: cif_fix_values 7556 2019-12-06 15:28:31Z antanas 

2024-09-02
Z value and formula fixed to values more according to usual
chemical conventions.                 miguel
;
_cod_original_formula_sum 'C51 H34 F12 N10 O P2 Pt2'
_cod_original_formula_weight 1483.00
_cod_original_formula_units_Z 4
_cod_database_code 7127757

loop_
_space_group_symop_operation_xyz
'x, y, z'
'-x, y+1/2, -z+1/2'
'-x, -y, -z'
'x, -y-1/2, z-1/2'

loop_
_atom_site_type_symbol
_atom_site_label
_atom_site_fract_x
_atom_site_fract_y
_atom_site_fract_z
_atom_site_U_iso_or_equiv
_atom_site_adp_type
_atom_site_calc_flag
_atom_site_refinement_flags_adp
_atom_site_refinement_flags_occupancy
_atom_site_refinement_flags_posn
_atom_site_occupancy
_atom_site_disorder_assembly
_atom_site_disorder_group
Pt Pt1 0.14758(4) 0.09271(2) 0.67626(2) 0.01337(9) Uani d . . . 1 . .
Pt Pt2 0.64549(4) 0.12540(2) 0.67097(2) 0.01489(9) Uani d . . . 1 . .
C C1 0.1232(11) 0.17005(19) 0.6437(4) 0.0202(15) Uani d . . . 1 . .
H H1 0.1104 0.1735 0.6968 0.024 Uiso calc U . R 1 . .
C C2 0.1229(12) 0.19855(19) 0.5948(5) 0.0240(16) Uani d . . . 1 . .
H H2 0.1136 0.2207 0.6154 0.029 Uiso calc U . R 1 . .
C C3 0.1361(11) 0.19435(19) 0.5173(5) 0.0242(16) Uani d . . . 1 . .
H H3 0.1365 0.2135 0.4839 0.029 Uiso calc U . R 1 . .
C C4 0.1489(10) 0.16136(18) 0.4880(4) 0.0176(14) Uani d . . . 1 . .
C C5 0.1618(11) 0.1537(2) 0.4081(4) 0.0219(16) Uani d . . . 1 . .
H H5 0.1559 0.1718 0.3717 0.026 Uiso calc U . R 1 . .
C C6 0.1818(12) 0.12163(19) 0.3829(4) 0.0226(16) Uani d . . . 1 . .
H H6 0.1962 0.1175 0.3302 0.027 Uiso calc U . R 1 . .
C C7 0.1811(10) 0.09340(19) 0.4374(4) 0.0185(15) Uani d . . . 1 . .
C C8 0.2003(11) 0.05879(19) 0.4169(4) 0.0200(15) Uani d . . . 1 . .
H H8 0.2133 0.0529 0.3649 0.024 Uiso calc U . R 1 . .
C C9 0.1999(11) 0.03406(19) 0.4720(4) 0.0217(15) Uani d . . . 1 . .
H H9 0.2113 0.011 0.4576 0.026 Uiso calc U . R 1 . .
C C10 0.1829(10) 0.04220(17) 0.5506(4) 0.0169(14) Uani d . . . 1 . .
C C11 0.1637(9) 0.01743(18) 0.6758(4) 0.0154(14) Uani d . . . 1 . .
C C12 0.1624(11) -0.01463(18) 0.7153(4) 0.0204(15) Uani d . . . 1 . .
H H12 0.1711 -0.0349 0.6864 0.025 Uiso calc U . R 1 . .
C C13 0.1490(10) -0.01691(18) 0.7925(5) 0.0206(15) Uani d . . . 1 . .
H H13 0.1459 -0.0385 0.8167 0.025 Uiso calc U . R 1 . .
C C14 0.1398(10) 0.01324(18) 0.8369(4) 0.0185(15) Uani d . . . 1 . .
C C15 0.1332(10) 0.01450(19) 0.9182(4) 0.0206(15) Uani d . . . 1 . .
H H15 0.1327 -0.0061 0.9465 0.025 Uiso calc U . R 1 . .
C C16 0.1277(11) 0.0443(2) 0.9565(4) 0.0214(15) Uani d . . . 1 . .
H H16 0.1261 0.0443 1.0112 0.026 Uiso calc U . R 1 . .
C C17 0.1243(10) 0.07573(19) 0.9157(4) 0.0185(15) Uani d . . . 1 . .
C C18 0.1162(10) 0.1077(2) 0.9516(4) 0.0214(16) Uani d . . . 1 . .
H H18 0.1091 0.1094 1.0057 0.026 Uiso calc U . R 1 . .
C C19 0.1186(11) 0.13638(19) 0.9072(4) 0.0221(16) Uani d . . . 1 . .
H H19 0.1122 0.1581 0.9304 0.027 Uiso calc U . R 1 . .
C C20 0.1305(11) 0.13372(19) 0.8277(4) 0.0198(15) Uani d . . . 1 . .
H H20 0.1353 0.154 0.7984 0.024 Uiso calc U . R 1 . .
C C21 0.1318(10) 0.07530(18) 0.8357(4) 0.0175(14) Uani d . . . 1 . .
C C22 0.1413(9) 0.04387(17) 0.7964(4) 0.0140(13) Uani d . . . 1 . .
C C23 0.1498(10) 0.13407(18) 0.5409(4) 0.0160(14) Uani d . . . 1 . .
C C24 0.1664(10) 0.10038(17) 0.5150(4) 0.0147(13) Uani d . . . 1 . .
C C25 0.6261(13) 0.2033(2) 0.6416(5) 0.0322(19) Uani d . . . 1 . .
H H25 0.6187 0.2067 0.6953 0.039 Uiso calc U . R 1 . .
C C26 0.6249(14) 0.2319(2) 0.5932(6) 0.037(2) Uani d . . . 1 . .
H H26 0.6183 0.2541 0.6144 0.045 Uiso calc U . R 1 . .
C C27 0.6334(13) 0.2278(2) 0.5156(5) 0.0308(18) Uani d . . . 1 . .
H H27 0.6358 0.2471 0.4829 0.037 Uiso calc U . R 1 . .
C C28 0.6385(11) 0.19520(19) 0.4844(5) 0.0249(17) Uani d . . . 1 . .
C C29 0.6477(12) 0.1883(2) 0.4048(5) 0.0273(17) Uani d . . . 1 . .
H H29 0.643 0.2066 0.3689 0.033 Uiso calc U . R 1 . .
C C30 0.6632(12) 0.1560(2) 0.3789(5) 0.0262(17) Uani d . . . 1 . .
H H30 0.6708 0.152 0.3254 0.031 Uiso calc U . R 1 . .
C C31 0.6681(11) 0.1280(2) 0.4315(4) 0.0218(16) Uani d . . . 1 . .
C C32 0.6845(11) 0.09327(19) 0.4089(4) 0.0240(16) Uani d . . . 1 . .
H H32 0.6928 0.0877 0.3562 0.029 Uiso calc U . R 1 . .
C C33 0.6881(10) 0.06831(19) 0.4636(4) 0.0194(15) Uani d . . . 1 . .
H H33 0.7011 0.0453 0.4484 0.023 Uiso calc U . R 1 . .
C C34 0.6730(11) 0.07573(18) 0.5431(4) 0.0188(15) Uani d . . . 1 . .
C C35 0.6598(10) 0.04981(18) 0.6674(4) 0.0177(14) Uani d . . . 1 . .
C C36 0.6514(10) 0.01791(18) 0.7061(4) 0.0179(14) Uani d . . . 1 . .
H H36 0.6526 -0.0023 0.6763 0.021 Uiso calc U . R 1 . .
C C37 0.6419(10) 0.01528(18) 0.7826(4) 0.0191(15) Uani d . . . 1 . .
H H37 0.6408 -0.0065 0.8063 0.023 Uiso calc U . R 1 . .
C C38 0.6337(9) 0.04500(17) 0.8280(4) 0.0151(14) Uani d . . . 1 . .
C C39 0.6231(10) 0.04552(18) 0.9091(4) 0.0175(14) Uani d . . . 1 . .
H H39 0.6191 0.0246 0.936 0.021 Uiso calc U . R 1 . .
C C40 0.6185(10) 0.07511(19) 0.9494(4) 0.0200(15) Uani d . . . 1 . .
H H40 0.6135 0.0746 1.0038 0.024 Uiso calc U . R 1 . .
C C41 0.6213(10) 0.10713(19) 0.9099(4) 0.0191(15) Uani d . . . 1 . .
C C42 0.6177(12) 0.1385(2) 0.9471(4) 0.0242(16) Uani d . . . 1 . .
H H42 0.6121 0.1397 1.0014 0.029 Uiso calc U . R 1 . .
C C43 0.6223(13) 0.1679(2) 0.9039(5) 0.0305(19) Uani d . . . 1 . .
H H43 0.6222 0.1894 0.9284 0.037 Uiso calc U . R 1 . .
C C44 0.6273(11) 0.16570(19) 0.8242(5) 0.0234(16) Uani d . . . 1 . .
H H44 0.625 0.1862 0.7951 0.028 Uiso calc U . R 1 . .
C C45 0.6299(10) 0.10731(17) 0.8300(4) 0.0160(14) Uani d . . . 1 . .
C C46 0.6395(10) 0.07599(17) 0.7893(4) 0.0132(13) Uani d . . . 1 . .
C C47 0.6585(11) 0.13426(18) 0.5095(4) 0.0187(15) Uani d . . . 1 . .
C C48 0.6441(10) 0.16774(19) 0.5366(4) 0.0203(15) Uani d . . . 1 . .
C C49 -0.0771(18) 0.1669(3) 0.1793(6) 0.051(3) Uani d . . . 1 . .
H H49A -0.2204 0.1657 0.1778 0.077 Uiso calc U . R 1 . .
H H49B -0.0171 0.1788 0.2267 0.077 Uiso calc U . R 1 . .
H H49C -0.0228 0.1439 0.1792 0.077 Uiso calc U . R 1 . .
C C50 -0.0325(17) 0.1859(3) 0.1088(6) 0.050(3) Uani d . . . 1 . .
C C51 0.182(2) 0.1937(3) 0.1062(7) 0.061(3) Uani d . . . 1 . .
H H51A 0.1935 0.2051 0.057 0.092 Uiso calc U . R 1 . .
H H51B 0.2575 0.1725 0.1098 0.092 Uiso calc U . R 1 . .
H H51C 0.2335 0.2085 0.1501 0.092 Uiso calc U . R 1 . .
F F1 0.5452(7) 0.94332(10) 0.8754(2) 0.0280(10) Uani d U . . 1 . .
F F2 0.8146(7) 0.91300(13) 0.8575(3) 0.0357(11) Uani d U . . 1 . .
F F3 0.5554(7) 0.88651(11) 0.8978(2) 0.0292(10) Uani d U . . 1 . .
F F4 0.6203(7) 0.87751(11) 0.7755(3) 0.0307(10) Uani d U . . 1 . .
F F5 0.3521(7) 0.90797(11) 0.7932(3) 0.0303(10) Uani d U . . 1 . .
F F6 0.6124(8) 0.93424(11) 0.7531(2) 0.0312(11) Uani d U . . 1 . .
F F7 0.2900(8) 0.21840(15) 0.7815(4) 0.0509(15) Uani d U . . 1 . .
F F8 0.2664(11) 0.27196(17) 0.8227(6) 0.095(3) Uani d U . . 1 . .
F F9 -0.0278(10) 0.26160(17) 0.8536(4) 0.0657(19) Uani d U . . 1 . .
F F10 0.0278(11) 0.25051(18) 0.7327(4) 0.0650(18) Uani d U . . 1 . .
F F11 0.2319(14) 0.2289(3) 0.9019(4) 0.096(3) Uani d U . . 1 . .
F F12 -0.0097(9) 0.20789(14) 0.8109(5) 0.0645(19) Uani d U . . 1 . .
N N1 0.1406(8) 0.13862(14) 0.6187(3) 0.0141(11) Uani d . . . 1 . .
N N2 0.1654(8) 0.07572(14) 0.5702(3) 0.0143(12) Uani d . . . 1 . .
N N3 0.1805(9) 0.01555(14) 0.5997(3) 0.0176(12) Uani d . . . 1 . .
N N4 0.1524(8) 0.04563(14) 0.7185(3) 0.0132(11) Uani d . . . 1 . .
N N5 0.1355(8) 0.10398(14) 0.7915(3) 0.0131(11) Uani d . . . 1 . .
N N6 0.6370(9) 0.17186(15) 0.6154(4) 0.0202(13) Uani d . . . 1 . .
N N7 0.6593(8) 0.10931(15) 0.5639(3) 0.0164(12) Uani d . . . 1 . .
N N8 0.6701(8) 0.04899(14) 0.5909(3) 0.0155(12) Uani d . . . 1 . .
N N9 0.6507(8) 0.07841(14) 0.7111(3) 0.0126(11) Uani d . . . 1 . .
N N10 0.6352(8) 0.13612(14) 0.7865(3) 0.0134(11) Uani d . . . 1 . .
O O1 -0.1628(15) 0.1987(2) 0.0620(4) 0.071(3) Uani d . . . 1 . .
P P1 0.5836(3) 0.91034(5) 0.82516(10) 0.0199(4) Uani d . . . 1 . .
P P2 0.1297(3) 0.24003(5) 0.81846(12) 0.0282(4) Uani d . . . 1 . .

loop_
_atom_site_aniso_label
_atom_site_aniso_U_11
_atom_site_aniso_U_22
_atom_site_aniso_U_33
_atom_site_aniso_U_12
_atom_site_aniso_U_13
_atom_site_aniso_U_23
Pt1 0.01443(16) 0.01312(15) 0.01244(15) -0.00119(11) 0.00174(10) 0.00077(10)
Pt2 0.01531(16) 0.01220(15) 0.01687(15) -0.00069(11) 0.00161(11) 0.00120(11)
C1 0.020(4) 0.024(4) 0.017(3) -0.002(3) 0.002(3) -0.002(3)
C2 0.028(4) 0.015(3) 0.028(4) -0.003(3) 0.003(3) 0.001(3)
C3 0.024(4) 0.021(4) 0.028(4) 0.001(3) 0.003(3) 0.010(3)
C4 0.011(3) 0.020(4) 0.023(4) 0.002(3) 0.006(3) 0.003(3)
C5 0.019(4) 0.029(4) 0.018(3) 0.001(3) 0.002(3) 0.010(3)
C6 0.028(4) 0.023(4) 0.013(3) 0.006(3) -0.007(3) -0.001(3)
C7 0.014(4) 0.025(4) 0.016(3) -0.003(3) 0.001(3) 0.003(3)
C8 0.019(4) 0.025(4) 0.016(3) 0.000(3) 0.003(3) -0.010(3)
C9 0.024(4) 0.022(4) 0.020(4) -0.003(3) 0.004(3) 0.000(3)
C10 0.011(3) 0.017(3) 0.022(4) -0.005(3) 0.000(3) -0.003(3)
C11 0.005(3) 0.023(4) 0.018(3) -0.002(3) 0.002(3) 0.001(3)
C12 0.020(4) 0.016(3) 0.026(4) 0.001(3) 0.006(3) 0.000(3)
C13 0.010(3) 0.016(3) 0.035(4) -0.001(3) 0.004(3) 0.009(3)
C14 0.011(3) 0.023(4) 0.020(4) 0.001(3) 0.001(3) 0.009(3)
C15 0.014(4) 0.028(4) 0.019(4) -0.003(3) 0.002(3) 0.011(3)
C16 0.017(4) 0.032(4) 0.015(3) -0.003(3) 0.000(3) 0.006(3)
C17 0.015(4) 0.025(4) 0.015(3) -0.002(3) -0.001(3) 0.000(3)
C18 0.011(4) 0.040(4) 0.013(3) -0.001(3) 0.003(3) 0.005(3)
C19 0.025(4) 0.024(4) 0.016(3) -0.005(3) -0.002(3) -0.008(3)
C20 0.018(4) 0.021(4) 0.020(4) -0.003(3) 0.003(3) -0.001(3)
C21 0.016(4) 0.017(3) 0.019(3) -0.003(3) 0.002(3) -0.002(3)
C22 0.006(3) 0.018(3) 0.018(3) 0.001(3) 0.003(2) 0.003(3)
C23 0.014(3) 0.020(3) 0.013(3) -0.001(3) -0.001(3) 0.002(3)
C24 0.012(3) 0.016(3) 0.016(3) -0.002(3) 0.000(3) 0.000(3)
C25 0.040(5) 0.021(4) 0.034(5) 0.002(4) 0.003(4) -0.002(3)
C26 0.044(6) 0.021(4) 0.046(5) -0.002(4) 0.005(4) 0.006(4)
C27 0.034(5) 0.019(4) 0.037(5) 0.004(3) 0.001(4) 0.011(3)
C28 0.018(4) 0.020(4) 0.035(4) -0.004(3) -0.002(3) 0.011(3)
C29 0.022(4) 0.032(4) 0.026(4) -0.004(3) -0.003(3) 0.014(3)
C30 0.024(4) 0.030(4) 0.021(4) 0.000(3) -0.006(3) 0.009(3)
C31 0.015(4) 0.030(4) 0.019(4) -0.005(3) -0.003(3) 0.011(3)
C32 0.022(4) 0.026(4) 0.021(4) -0.003(3) -0.006(3) -0.004(3)
C33 0.016(4) 0.025(4) 0.017(3) -0.004(3) 0.003(3) 0.000(3)
C34 0.016(4) 0.015(3) 0.025(4) 0.001(3) 0.000(3) 0.000(3)
C35 0.014(4) 0.016(3) 0.022(4) 0.004(3) -0.002(3) 0.002(3)
C36 0.017(4) 0.015(3) 0.022(4) -0.002(3) 0.005(3) -0.005(3)
C37 0.016(4) 0.020(4) 0.021(4) 0.000(3) 0.001(3) 0.003(3)
C38 0.006(3) 0.018(3) 0.021(3) -0.001(3) 0.000(3) 0.004(3)
C39 0.014(4) 0.021(4) 0.017(3) 0.002(3) 0.003(3) 0.008(3)
C40 0.014(4) 0.032(4) 0.015(3) -0.001(3) 0.006(3) 0.006(3)
C41 0.014(4) 0.027(4) 0.016(3) 0.002(3) 0.003(3) -0.002(3)
C42 0.027(4) 0.028(4) 0.020(4) -0.003(3) 0.010(3) -0.006(3)
C43 0.044(5) 0.024(4) 0.025(4) -0.002(4) 0.010(4) -0.011(3)
C44 0.024(4) 0.017(4) 0.031(4) 0.000(3) 0.009(3) -0.002(3)
C45 0.014(4) 0.016(3) 0.018(3) -0.003(3) 0.002(3) -0.003(3)
C46 0.009(3) 0.016(3) 0.016(3) 0.000(3) 0.008(3) 0.000(3)
C47 0.016(4) 0.016(3) 0.024(4) -0.002(3) 0.000(3) 0.007(3)
C48 0.013(4) 0.025(4) 0.020(4) -0.001(3) -0.006(3) 0.006(3)
C49 0.065(7) 0.039(5) 0.047(6) 0.008(5) 0.000(5) -0.001(5)
C50 0.057(7) 0.049(6) 0.040(5) 0.013(5) -0.008(5) 0.014(5)
C51 0.097(10) 0.039(6) 0.049(6) 0.013(6) 0.018(6) -0.004(5)
F1 0.048(3) 0.018(2) 0.020(2) 0.0004(19) 0.0096(19) -0.0034(17)
F2 0.027(3) 0.048(3) 0.032(3) 0.000(2) 0.003(2) 0.000(2)
F3 0.048(3) 0.023(2) 0.018(2) 0.001(2) 0.010(2) 0.0068(18)
F4 0.046(3) 0.023(2) 0.026(2) 0.005(2) 0.013(2) -0.0036(18)
F5 0.029(3) 0.029(2) 0.032(2) 0.0036(19) 0.003(2) 0.0013(19)
F6 0.053(3) 0.026(2) 0.016(2) -0.007(2) 0.010(2) 0.0029(18)
F7 0.032(3) 0.058(4) 0.063(4) 0.003(3) 0.007(3) -0.032(3)
F8 0.053(4) 0.044(4) 0.187(9) -0.014(3) 0.015(5) -0.050(5)
F9 0.053(4) 0.069(4) 0.072(4) 0.018(3) 0.002(3) -0.043(4)
F10 0.076(5) 0.068(4) 0.047(4) 0.016(4) -0.001(3) 0.016(3)
F11 0.105(6) 0.135(7) 0.042(4) 0.060(6) -0.006(4) -0.002(4)
F12 0.050(4) 0.033(3) 0.117(6) -0.004(3) 0.033(4) -0.003(3)
N1 0.016(3) 0.013(3) 0.012(3) 0.000(2) 0.000(2) 0.005(2)
N2 0.008(3) 0.019(3) 0.017(3) -0.007(2) 0.002(2) 0.001(2)
N3 0.021(3) 0.014(3) 0.018(3) -0.001(2) 0.005(2) -0.004(2)
N4 0.012(3) 0.014(3) 0.014(3) 0.003(2) 0.000(2) 0.000(2)
N5 0.007(3) 0.019(3) 0.013(3) -0.002(2) 0.001(2) 0.002(2)
N6 0.022(3) 0.013(3) 0.025(3) 0.001(2) 0.001(3) 0.002(2)
N7 0.011(3) 0.021(3) 0.019(3) -0.003(2) 0.005(2) 0.004(2)
N8 0.016(3) 0.014(3) 0.016(3) 0.000(2) 0.003(2) -0.002(2)
N9 0.007(3) 0.015(3) 0.016(3) 0.001(2) 0.000(2) 0.001(2)
N10 0.006(3) 0.014(3) 0.020(3) -0.005(2) 0.003(2) -0.001(2)
O1 0.116(8) 0.044(4) 0.044(4) 0.021(5) -0.020(5) -0.005(3)
P1 0.0304(11) 0.0174(9) 0.0127(8) 0.0014(7) 0.0056(7) 0.0009(7)
P2 0.0306(11) 0.0202(9) 0.0320(11) 0.0024(8) -0.0001(9) -0.0096(8)

loop_
_atom_type_symbol
_atom_type_description
_atom_type_scat_dispersion_real
_atom_type_scat_dispersion_imag
_atom_type_scat_source
C C 0.0181 0.0091 'International Tables Vol C Tables 4.2.6.8 and 6.1.1.4'
H H 0.0000 0.0000 'International Tables Vol C Tables 4.2.6.8 and 6.1.1.4'
F F 0.0727 0.0534 'International Tables Vol C Tables 4.2.6.8 and 6.1.1.4'
N N 0.0311 0.0180 'International Tables Vol C Tables 4.2.6.8 and 6.1.1.4'
P P 0.2955 0.4335 'International Tables Vol C Tables 4.2.6.8 and 6.1.1.4'
Pt Pt -4.5932 6.9264 'International Tables Vol C Tables 4.2.6.8 and 6.1.1.4'
O O 0.0492 0.0322 'International Tables Vol C Tables 4.2.6.8 and 6.1.1.4'

loop_
_geom_angle_atom_site_label_1
_geom_angle_atom_site_label_2
_geom_angle_atom_site_label_3
_geom_angle_site_symmetry_1
_geom_angle_site_symmetry_3
_geom_angle
_geom_angle_publ_flag
N2 Pt1 N4 . . 91.6(2) ?
N2 Pt1 N5 . . 172.6(2) ?
N4 Pt1 N5 . . 81.1(2) ?
N2 Pt1 N1 . . 81.2(2) ?
N4 Pt1 N1 . . 172.7(2) ?
N5 Pt1 N1 . . 106.2(2) ?
N9 Pt2 N7 . . 91.7(2) ?
N9 Pt2 N10 . . 81.4(2) ?
N7 Pt2 N10 . . 173.1(2) ?
N9 Pt2 N6 . . 172.9(2) ?
N7 Pt2 N6 . . 81.2(2) ?
N10 Pt2 N6 . . 105.7(2) ?
N1 C1 C2 . . 122.8(7) ?
C3 C2 C1 . . 120.1(7) ?
C2 C3 C4 . . 118.9(7) ?
C3 C4 C23 . . 117.7(7) ?
C3 C4 C5 . . 124.2(7) ?
C23 C4 C5 . . 118.2(7) ?
C6 C5 C4 . . 122.4(7) ?
C5 C6 C7 . . 119.4(7) ?
C24 C7 C8 . . 117.1(6) ?
C24 C7 C6 . . 118.9(7) ?
C8 C7 C6 . . 123.9(6) ?
C9 C8 C7 . . 119.9(6) ?
C8 C9 C10 . . 121.3(7) ?
N3 C10 N2 . . 125.5(6) ?
N3 C10 C9 . . 116.1(6) ?
N2 C10 C9 . . 118.5(6) ?
N4 C11 N3 . . 127.4(6) ?
N4 C11 C12 . . 117.3(6) ?
N3 C11 C12 . . 115.3(6) ?
C13 C12 C11 . . 122.2(7) ?
C12 C13 C14 . . 119.6(6) ?
C22 C14 C15 . . 118.3(7) ?
C22 C14 C13 . . 116.4(6) ?
C15 C14 C13 . . 125.3(7) ?
C16 C15 C14 . . 121.8(7) ?
C15 C16 C17 . . 120.6(7) ?
C21 C17 C18 . . 117.3(7) ?
C21 C17 C16 . . 118.9(7) ?
C18 C17 C16 . . 123.7(6) ?
C19 C18 C17 . . 118.9(6) ?
C18 C19 C20 . . 120.1(7) ?
N5 C20 C19 . . 122.8(7) ?
N5 C21 C17 . . 123.7(6) ?
N5 C21 C22 . . 116.4(6) ?
C17 C21 C22 . . 119.9(6) ?
N4 C22 C14 . . 123.2(6) ?
N4 C22 C21 . . 116.4(6) ?
C14 C22 C21 . . 120.5(6) ?
N1 C23 C24 . . 117.1(6) ?
N1 C23 C4 . . 122.9(6) ?
C24 C23 C4 . . 120.0(6) ?
N2 C24 C7 . . 123.1(6) ?
N2 C24 C23 . . 115.8(6) ?
C7 C24 C23 . . 121.1(6) ?
N6 C25 C26 . . 122.7(8) ?
C27 C26 C25 . . 119.8(8) ?
C26 C27 C28 . . 119.9(7) ?
C27 C28 C48 . . 117.2(7) ?
C27 C28 C29 . . 124.2(7) ?
C48 C28 C29 . . 118.5(7) ?
C30 C29 C28 . . 121.4(7) ?
C29 C30 C31 . . 120.4(7) ?
C47 C31 C30 . . 119.0(7) ?
C47 C31 C32 . . 117.1(7) ?
C30 C31 C32 . . 123.8(7) ?
C33 C32 C31 . . 119.4(7) ?
C32 C33 C34 . . 121.9(7) ?
N8 C34 N7 . . 125.6(6) ?
N8 C34 C33 . . 116.5(6) ?
N7 C34 C33 . . 117.8(6) ?
N8 C35 N9 . . 125.7(6) ?
N8 C35 C36 . . 117.1(6) ?
N9 C35 C36 . . 117.2(6) ?
C37 C36 C35 . . 122.9(7) ?
C36 C37 C38 . . 119.8(7) ?
C46 C38 C37 . . 116.7(6) ?
C46 C38 C39 . . 118.2(6) ?
C37 C38 C39 . . 125.1(6) ?
C40 C39 C38 . . 122.1(6) ?
C39 C40 C41 . . 120.1(6) ?
C42 C41 C45 . . 117.5(7) ?
C42 C41 C40 . . 123.6(7) ?
C45 C41 C40 . . 119.0(7) ?
C43 C42 C41 . . 119.1(7) ?
C42 C43 C44 . . 119.7(7) ?
N10 C44 C43 . . 123.2(7) ?
N10 C45 C41 . . 124.1(6) ?
N10 C45 C46 . . 115.9(6) ?
C41 C45 C46 . . 119.9(6) ?
N9 C46 C38 . . 123.0(6) ?
N9 C46 C45 . . 116.3(6) ?
C38 C46 C45 . . 120.7(6) ?
N7 C47 C31 . . 123.5(7) ?
N7 C47 C48 . . 115.9(7) ?
C31 C47 C48 . . 120.6(7) ?
N6 C48 C28 . . 122.9(7) ?
N6 C48 C47 . . 117.0(6) ?
C28 C48 C47 . . 120.0(7) ?
O1 C50 C49 . . 121.8(12) ?
O1 C50 C51 . . 120.7(11) ?
C49 C50 C51 . . 116.6(9) ?
C1 N1 C23 . . 117.6(6) ?
C1 N1 Pt1 . . 131.2(5) ?
C23 N1 Pt1 . . 111.1(4) ?
C24 N2 C10 . . 120.1(6) ?
C24 N2 Pt1 . . 114.8(4) ?
C10 N2 Pt1 . . 125.1(5) ?
C11 N3 C10 . . 125.9(6) ?
C11 N4 C22 . . 121.3(6) ?
C11 N4 Pt1 . . 124.5(5) ?
C22 N4 Pt1 . . 114.2(4) ?
C20 N5 C21 . . 117.2(6) ?
C20 N5 Pt1 . . 130.9(5) ?
C21 N5 Pt1 . . 111.9(4) ?
C25 N6 C48 . . 117.4(7) ?
C25 N6 Pt2 . . 131.8(6) ?
C48 N6 Pt2 . . 110.8(5) ?
C47 N7 C34 . . 120.3(6) ?
C47 N7 Pt2 . . 115.1(5) ?
C34 N7 Pt2 . . 124.6(5) ?
C35 N8 C34 . . 126.9(6) ?
C35 N9 C46 . . 120.4(6) ?
C35 N9 Pt2 . . 125.3(5) ?
C46 N9 Pt2 . . 114.3(4) ?
C44 N10 C45 . . 116.4(6) ?
C44 N10 Pt2 . . 131.5(5) ?
C45 N10 Pt2 . . 112.0(4) ?
F4 P1 F2 . . 90.7(3) ?
F4 P1 F5 . . 89.8(3) ?
F2 P1 F5 . . 179.5(3) ?
F4 P1 F6 . . 90.4(2) ?
F2 P1 F6 . . 90.0(3) ?
F5 P1 F6 . . 90.0(3) ?
F4 P1 F3 . . 89.9(2) ?
F2 P1 F3 . . 89.8(3) ?
F5 P1 F3 . . 90.2(3) ?
F6 P1 F3 . . 179.7(3) ?
F4 P1 F1 . . 179.6(3) ?
F2 P1 F1 . . 89.6(3) ?
F5 P1 F1 . . 89.8(3) ?
F6 P1 F1 . . 89.9(2) ?
F3 P1 F1 . . 89.8(2) ?
F8 P2 F11 . . 90.2(6) ?
F8 P2 F9 . . 89.4(4) ?
F11 P2 F9 . . 91.6(4) ?
F8 P2 F12 . . 177.9(5) ?
F11 P2 F12 . . 91.7(5) ?
F9 P2 F12 . . 91.3(4) ?
F8 P2 F10 . . 90.4(5) ?
F11 P2 F10 . . 178.6(4) ?
F9 P2 F10 . . 89.7(4) ?
F12 P2 F10 . . 87.6(4) ?
F8 P2 F7 . . 90.2(4) ?
F11 P2 F7 . . 89.2(4) ?
F9 P2 F7 . . 179.1(4) ?
F12 P2 F7 . . 89.1(3) ?
F10 P2 F7 . . 89.5(4) ?

loop_
_geom_bond_atom_site_label_1
_geom_bond_atom_site_label_2
_geom_bond_site_symmetry_2
_geom_bond_distance
_geom_bond_publ_flag
Pt1 N2 . 1.981(6) ?
Pt1 N4 . 1.992(5) ?
Pt1 N5 . 2.062(5) ?
Pt1 N1 . 2.062(5) ?
Pt2 N9 . 1.976(5) ?
Pt2 N7 . 1.979(6) ?
Pt2 N10 . 2.060(6) ?
Pt2 N6 . 2.065(6) ?
C1 N1 . 1.323(9) ?
C1 C2 . 1.407(10) ?
C2 C3 . 1.372(11) ?
C3 C4 . 1.402(11) ?
C4 C23 . 1.413(10) ?
C4 C5 . 1.436(10) ?
C5 C6 . 1.349(11) ?
C6 C7 . 1.460(10) ?
C7 C24 . 1.392(10) ?
C7 C8 . 1.420(10) ?
C8 C9 . 1.366(11) ?
C9 C10 . 1.424(10) ?
C10 N3 . 1.354(9) ?
C10 N2 . 1.373(9) ?
C11 N4 . 1.343(9) ?
C11 N3 . 1.346(9) ?
C11 C12 . 1.437(10) ?
C12 C13 . 1.361(11) ?
C13 C14 . 1.422(11) ?
C14 C22 . 1.397(10) ?
C14 C15 . 1.420(10) ?
C15 C16 . 1.354(11) ?
C16 C17 . 1.423(10) ?
C17 C21 . 1.399(10) ?
C17 C18 . 1.411(11) ?
C18 C19 . 1.368(11) ?
C19 C20 . 1.397(10) ?
C20 N5 . 1.333(9) ?
C21 N5 . 1.368(9) ?
C21 C22 . 1.420(10) ?
C22 N4 . 1.367(9) ?
C23 N1 . 1.373(9) ?
C23 C24 . 1.412(10) ?
C24 N2 . 1.365(9) ?
C25 N6 . 1.327(10) ?
C25 C26 . 1.404(12) ?
C26 C27 . 1.367(13) ?
C27 C28 . 1.397(12) ?
C28 C48 . 1.407(10) ?
C28 C29 . 1.419(12) ?
C29 C30 . 1.357(12) ?
C30 C31 . 1.430(10) ?
C31 C47 . 1.388(11) ?
C31 C32 . 1.432(11) ?
C32 C33 . 1.364(11) ?
C33 C34 . 1.430(10) ?
C34 N8 . 1.343(9) ?
C34 N7 . 1.378(9) ?
C35 N8 . 1.341(9) ?
C35 N9 . 1.364(9) ?
C35 C36 . 1.430(10) ?
C36 C37 . 1.345(10) ?
C37 C38 . 1.416(10) ?
C38 C46 . 1.397(9) ?
C38 C39 . 1.420(10) ?
C39 C40 . 1.363(11) ?
C40 C41 . 1.438(11) ?
C41 C42 . 1.397(11) ?
C41 C45 . 1.397(10) ?
C42 C43 . 1.381(12) ?
C43 C44 . 1.391(11) ?
C44 N10 . 1.342(9) ?
C45 N10 . 1.366(9) ?
C45 C46 . 1.428(9) ?
C46 N9 . 1.375(9) ?
C47 N7 . 1.362(9) ?
C47 C48 . 1.409(11) ?
C48 N6 . 1.385(10) ?
C49 C50 . 1.503(15) ?
C50 O1 . 1.219(12) ?
C50 C51 . 1.508(18) ?
F1 P1 . 1.609(4) ?
F2 P1 . 1.598(5) ?
F3 P1 . 1.607(4) ?
F4 P1 . 1.595(4) ?
F5 P1 . 1.599(5) ?
F6 P1 . 1.601(4) ?
F7 P2 . 1.602(5) ?
F8 P2 . 1.563(7) ?
F9 P2 . 1.570(6) ?
F10 P2 . 1.596(6) ?
F11 P2 . 1.569(7) ?
F12 P2 . 1.579(6) ?
